data_4025458
loop_
_publ_author_name
'Kristen N. Clary'
'Masood Parvez'
'Thomas G. Back'

_publ_contact_author
;
    Masood Parvez
    Department of Chemistry
    University of Calgary
    2500 University Drive N.W.
    Calgary, Alberta, Canada T2N 1N4  
;
_publ_contact_author_email ' parvez@ucalgary.ca '
_publ_contact_author_fax ' (403)289-9488 '
_publ_contact_author_phone ' (403)220-5348 '
_publ_section_title
;
 Rearrangements and Intramolecular Diels-Alder Reactions of Normal and
 Vinylogous Aza-Morita-Baylis-Hillman Products Leading to Isoindoline
 Derivatives
;
_journal_name_full 'Journal of Organic Chemistry'
_journal_page_first 3751
_journal_page_last 3760
_journal_paper_doi 10.1021/jo1005087
_journal_volume 75
_journal_year 2010
_chemical_formula_moiety 'C22 H22 N2 O3 S'
_chemical_formula_sum 'C22 H22 N2 O3 S'
_chemical_formula_weight 394.48
_chemical_name_systematic
;
 ?
;
_space_group_IT_number 14
_symmetry_cell_setting monoclinic
_symmetry_space_group_name_Hall '-P 2ybc'
_symmetry_space_group_name_H-M 'P 1 21/c 1'
_atom_sites_solution_hydrogens geom
_atom_sites_solution_primary direct
_atom_sites_solution_secondary difmap
_audit_creation_method SHELXL-97
_cell_angle_alpha 90.00
_cell_angle_beta 100.1961(14)
_cell_angle_gamma 90.00
_cell_formula_units_Z 4
_cell_length_a 10.5536(4)
_cell_length_b 9.3266(2)
_cell_length_c 19.9006(8)
_cell_measurement_reflns_used 3711
_cell_measurement_temperature 173(2)
_cell_measurement_theta_max 27.5
_cell_measurement_theta_min 1.0
_cell_volume 1927.87(11)
_computing_cell_refinement 'HKL DENZO (Otwinowski & Minor, 1997)'
_computing_data_collection 'COLLECT (Hooft, 1998)'
_computing_data_reduction 'SCALEPACK (Otwinowski & Minor, 1997)'
_computing_molecular_graphics 'ORTEP-3 (Farrugia, 1997)'
_computing_publication_material 'SHELXL-97 (Sheldrick, 2008)'
_computing_structure_refinement 'SHELXL-97 (Sheldrick, 2008)'
_computing_structure_solution 'SIR92 (Altomare et al., 1991)'
_diffrn_ambient_temperature 173(2)
_diffrn_measured_fraction_theta_full 0.977
_diffrn_measured_fraction_theta_max 0.977
_diffrn_measurement_device_type 'Nonius APEX2 CCD'
_diffrn_measurement_method ' \w and \f '
_diffrn_radiation_monochromator graphite
_diffrn_radiation_source 'fine-focus sealed tube'
_diffrn_radiation_type MoK\a
_diffrn_radiation_wavelength 0.71073
_diffrn_reflns_av_R_equivalents 0.0345
_diffrn_reflns_av_sigmaI/netI 0.0422
_diffrn_reflns_limit_h_max 13
_diffrn_reflns_limit_h_min -13
_diffrn_reflns_limit_k_max 11
_diffrn_reflns_limit_k_min -11
_diffrn_reflns_limit_l_max 25
_diffrn_reflns_limit_l_min -25
_diffrn_reflns_number 7429
_diffrn_reflns_theta_full 27.48
_diffrn_reflns_theta_max 27.48
_diffrn_reflns_theta_min 2.42
_diffrn_standards_number 0
_exptl_absorpt_coefficient_mu 0.194
_exptl_absorpt_correction_T_max 0.9865
_exptl_absorpt_correction_T_min 0.9696
_exptl_absorpt_correction_type multi-scan
_exptl_absorpt_process_details 'SORTAV: (Blessing, 1997)'
_exptl_crystal_colour colorless
_exptl_crystal_density_diffrn 1.359
_exptl_crystal_density_method 'not measured'
_exptl_crystal_description prism
_exptl_crystal_F_000 832
_exptl_crystal_size_max 0.16
_exptl_crystal_size_mid 0.09
_exptl_crystal_size_min 0.07
_refine_diff_density_max 0.319
_refine_diff_density_min -0.413
_refine_diff_density_rms 0.057
_refine_ls_extinction_method none
_refine_ls_goodness_of_fit_ref 1.069
_refine_ls_hydrogen_treatment constr
_refine_ls_matrix_type full
_refine_ls_number_parameters 254
_refine_ls_number_reflns 4323
_refine_ls_number_restraints 0
_refine_ls_restrained_S_all 1.069
_refine_ls_R_factor_all 0.0689
_refine_ls_R_factor_gt 0.0521
_refine_ls_shift/su_max 0.001
_refine_ls_shift/su_mean 0.000
_refine_ls_structure_factor_coef Fsqd
_refine_ls_weighting_details 'calc w=1/[\s^2^(Fo^2^)+(0.0312P)^2^+2.4578P] where P=(Fo^2^+2Fc^2^)/3'
_refine_ls_weighting_scheme calc
_refine_ls_wR_factor_gt 0.1118
_refine_ls_wR_factor_ref 0.1252
_reflns_number_gt 3520
_reflns_number_total 4323
_reflns_threshold_expression >2sigma(I)
_cod_data_source_file jo1005087_si_002.cif
_cod_data_source_block Compound_I
_cod_depositor_comments
;
The following automatic conversions were performed:

'_symmetry_cell_setting' value 'Monoclinic' changed to 'monoclinic'
according to the built-in table from CIF Core dictionary named
'cif_core.dic' version 2.4.1 from 2010-06-29.

Automatic conversion script
Id: cif_fix_values 1646 2011-03-28 12:23:43Z adriana 
;
_cod_original_sg_symbol_H-M 'P 21/c'
_cod_database_code 4025458

loop_
_symmetry_equiv_pos_as_xyz
'x, y, z'
'-x, y+1/2, -z+1/2'
'-x, -y, -z'
'x, -y-1/2, z-1/2'

loop_
_atom_site_label
_atom_site_type_symbol
_atom_site_fract_x
_atom_site_fract_y
_atom_site_fract_z
_atom_site_U_iso_or_equiv
_atom_site_adp_type
_atom_site_occupancy
_atom_site_symmetry_multiplicity
_atom_site_calc_flag
_atom_site_refinement_flags
_atom_site_disorder_assembly
_atom_site_disorder_group
S1 S 0.35846(5) 0.02273(6) 0.60005(3) 0.02530(14) Uani 1 1 d . . .
O1 O 0.04136(17) 0.06973(19) 0.24514(8) 0.0356(4) Uani 1 1 d . . .
O2 O 0.39735(17) -0.05532(17) 0.54524(8) 0.0321(4) Uani 1 1 d . . .
O3 O 0.28000(16) -0.04434(18) 0.64300(9) 0.0334(4) Uani 1 1 d . . .
N1 N 0.27571(18) 0.16085(19) 0.56609(9) 0.0243(4) Uani 1 1 d . . .
N2 N 0.4857(2) 0.5013(2) 0.59861(11) 0.0381(5) Uani 1 1 d . . .
C1 C 0.1714(2) 0.3796(2) 0.56354(11) 0.0241(4) Uani 1 1 d . . .
H1 H 0.0929 0.3445 0.5322 0.029 Uiso 1 1 calc R . .
C2 C 0.1392(2) 0.5215(3) 0.59179(12) 0.0284(5) Uani 1 1 d . . .
H2 H 0.1071 0.5252 0.6334 0.034 Uiso 1 1 calc R . .
C3 C 0.1555(2) 0.6414(3) 0.55878(12) 0.0319(5) Uani 1 1 d . . .
H3 H 0.1331 0.7291 0.5779 0.038 Uiso 1 1 calc R . .
C4 C 0.2070(2) 0.6481(2) 0.49293(13) 0.0328(5) Uani 1 1 d . . .
H4A H 0.2886 0.7029 0.5009 0.039 Uiso 1 1 calc R . .
H4B H 0.1449 0.7015 0.4589 0.039 Uiso 1 1 calc R . .
C5 C 0.2320(2) 0.5008(2) 0.46265(11) 0.0261(5) Uani 1 1 d . . .
H5A H 0.1518 0.4641 0.4345 0.031 Uiso 1 1 calc R . .
H5B H 0.2978 0.5102 0.4331 0.031 Uiso 1 1 calc R . .
C6 C 0.2793(2) 0.3961(2) 0.52133(11) 0.0219(4) Uani 1 1 d . . .
C7 C 0.3113(2) 0.2364(2) 0.50592(10) 0.0224(4) Uani 1 1 d . . .
H7 H 0.4058 0.2262 0.5066 0.027 Uiso 1 1 calc R . .
C8 C 0.2204(2) 0.2583(2) 0.61216(11) 0.0273(5) Uani 1 1 d . . .
H8A H 0.2867 0.2920 0.6504 0.033 Uiso 1 1 calc R . .
H8B H 0.1494 0.2118 0.6306 0.033 Uiso 1 1 calc R . .
C9 C 0.3956(2) 0.4565(2) 0.56505(11) 0.0259(5) Uani 1 1 d . . .
C10 C 0.2374(2) 0.1828(2) 0.43829(11) 0.0221(4) Uani 1 1 d . . .
C11 C 0.2878(2) 0.2100(2) 0.37923(11) 0.0244(4) Uani 1 1 d . . .
H11 H 0.3688 0.2563 0.3826 0.029 Uiso 1 1 calc R . .
C12 C 0.2207(2) 0.1700(2) 0.31568(11) 0.0262(5) Uani 1 1 d . . .
H12 H 0.2557 0.1890 0.2758 0.031 Uiso 1 1 calc R . .
C13 C 0.1020(2) 0.1019(2) 0.31050(11) 0.0263(5) Uani 1 1 d . . .
C14 C 0.0517(2) 0.0717(2) 0.36854(11) 0.0279(5) Uani 1 1 d . . .
H14 H -0.0287 0.0239 0.3651 0.034 Uiso 1 1 calc R . .
C15 C 0.1204(2) 0.1123(2) 0.43240(11) 0.0275(5) Uani 1 1 d . . .
H15 H 0.0862 0.0912 0.4724 0.033 Uiso 1 1 calc R . .
C16 C -0.0615(2) -0.0317(3) 0.23846(13) 0.0367(6) Uani 1 1 d . . .
H16A H -0.0926 -0.0514 0.1900 0.044 Uiso 1 1 calc R . .
H16B H -0.1318 0.0076 0.2590 0.044 Uiso 1 1 calc R . .
H16C H -0.0305 -0.1208 0.2618 0.044 Uiso 1 1 calc R . .
C17 C 0.4967(2) 0.0916(2) 0.65335(11) 0.0253(5) Uani 1 1 d . . .
C18 C 0.6012(2) 0.1342(2) 0.62464(12) 0.0281(5) Uani 1 1 d . . .
H18 H 0.6005 0.1223 0.5772 0.034 Uiso 1 1 calc R . .
C19 C 0.7069(2) 0.1945(3) 0.66646(12) 0.0316(5) Uani 1 1 d . . .
H19 H 0.7790 0.2250 0.6476 0.038 Uiso 1 1 calc R . .
C20 C 0.7073(2) 0.2104(3) 0.73583(13) 0.0349(6) Uani 1 1 d . . .
H20 H 0.7798 0.2522 0.7641 0.042 Uiso 1 1 calc R . .
C21 C 0.6036(3) 0.1661(3) 0.76412(12) 0.0381(6) Uani 1 1 d . . .
H21 H 0.6052 0.1769 0.8117 0.046 Uiso 1 1 calc R . .
C22 C 0.4972(2) 0.1061(3) 0.72307(12) 0.0319(5) Uani 1 1 d . . .
H22 H 0.4255 0.0751 0.7422 0.038 Uiso 1 1 calc R . .

loop_
_atom_site_aniso_label
_atom_site_aniso_U_11
_atom_site_aniso_U_22
_atom_site_aniso_U_33
_atom_site_aniso_U_23
_atom_site_aniso_U_13
_atom_site_aniso_U_12
S1 0.0296(3) 0.0228(3) 0.0228(3) 0.0007(2) 0.0029(2) -0.0031(2)
O1 0.0416(10) 0.0414(10) 0.0216(8) -0.0051(7) -0.0007(7) -0.0109(8)
O2 0.0407(10) 0.0272(8) 0.0275(8) -0.0064(7) 0.0034(7) 0.0000(7)
O3 0.0352(9) 0.0318(9) 0.0336(9) 0.0069(7) 0.0069(7) -0.0076(7)
N1 0.0276(10) 0.0250(9) 0.0204(9) 0.0014(7) 0.0048(7) -0.0004(7)
N2 0.0268(11) 0.0452(12) 0.0420(12) -0.0160(10) 0.0053(9) -0.0064(9)
C1 0.0216(10) 0.0285(11) 0.0224(11) 0.0005(8) 0.0045(8) -0.0024(8)
C2 0.0236(11) 0.0365(12) 0.0256(11) -0.0062(9) 0.0062(9) 0.0012(9)
C3 0.0291(12) 0.0326(12) 0.0338(13) -0.0076(10) 0.0052(10) 0.0026(10)
C4 0.0362(13) 0.0256(11) 0.0377(13) 0.0020(10) 0.0097(11) 0.0009(10)
C5 0.0277(11) 0.0265(11) 0.0250(11) 0.0010(9) 0.0070(9) -0.0014(9)
C6 0.0204(10) 0.0237(10) 0.0215(10) -0.0018(8) 0.0035(8) -0.0021(8)
C7 0.0232(11) 0.0240(10) 0.0200(10) 0.0003(8) 0.0042(8) -0.0011(8)
C8 0.0294(12) 0.0305(11) 0.0237(11) 0.0001(9) 0.0095(9) 0.0000(9)
C9 0.0245(11) 0.0268(11) 0.0274(11) -0.0045(9) 0.0077(9) 0.0003(9)
C10 0.0242(11) 0.0207(10) 0.0214(10) -0.0011(8) 0.0038(8) -0.0003(8)
C11 0.0258(11) 0.0228(10) 0.0252(11) -0.0007(8) 0.0063(9) -0.0018(8)
C12 0.0326(12) 0.0256(11) 0.0215(11) 0.0010(8) 0.0078(9) -0.0017(9)
C13 0.0315(12) 0.0243(11) 0.0217(11) -0.0030(8) 0.0012(9) 0.0009(9)
C14 0.0280(12) 0.0279(11) 0.0284(12) -0.0051(9) 0.0063(9) -0.0073(9)
C15 0.0304(12) 0.0298(11) 0.0237(11) -0.0019(9) 0.0087(9) -0.0033(9)
C16 0.0383(14) 0.0424(14) 0.0274(12) -0.0088(11) -0.0002(10) -0.0097(11)
C17 0.0289(11) 0.0214(10) 0.0246(11) 0.0016(8) 0.0017(9) 0.0009(8)
C18 0.0330(12) 0.0273(11) 0.0240(11) 0.0024(9) 0.0052(9) 0.0030(9)
C19 0.0302(12) 0.0295(12) 0.0352(13) 0.0020(10) 0.0057(10) -0.0007(9)
C20 0.0370(14) 0.0334(13) 0.0314(13) -0.0013(10) -0.0020(11) -0.0054(10)
C21 0.0456(16) 0.0449(15) 0.0220(12) -0.0029(10) 0.0012(11) -0.0072(12)
C22 0.0355(13) 0.0366(13) 0.0236(11) 0.0006(10) 0.0048(10) -0.0041(10)

loop_
_atom_type_symbol
_atom_type_description
_atom_type_scat_dispersion_real
_atom_type_scat_dispersion_imag
_atom_type_scat_source
C C 0.0033 0.0016 'International Tables Vol C Tables 4.2.6.8 and 6.1.1.4'
H H 0.0000 0.0000 'International Tables Vol C Tables 4.2.6.8 and 6.1.1.4'
N N 0.0061 0.0033 'International Tables Vol C Tables 4.2.6.8 and 6.1.1.4'
O O 0.0106 0.0060 'International Tables Vol C Tables 4.2.6.8 and 6.1.1.4'
S S 0.1246 0.1234 'International Tables Vol C Tables 4.2.6.8 and 6.1.1.4'

loop_
_geom_angle_atom_site_label_1
_geom_angle_atom_site_label_2
_geom_angle_atom_site_label_3
_geom_angle
_geom_angle_site_symmetry_1
_geom_angle_site_symmetry_3
_geom_angle_publ_flag
O2 S1 O3 120.41(10) . . ?
O2 S1 N1 106.88(10) . . ?
O3 S1 N1 105.52(10) . . ?
O2 S1 C17 108.98(11) . . ?
O3 S1 C17 107.65(10) . . ?
N1 S1 C17 106.60(10) . . ?
C13 O1 C16 116.80(18) . . ?
C8 N1 C7 112.93(17) . . ?
C8 N1 S1 117.89(14) . . ?
C7 N1 S1 120.76(14) . . ?
C2 C1 C8 119.51(19) . . ?
C2 C1 C6 110.83(18) . . ?
C8 C1 C6 102.78(17) . . ?
C2 C1 H1 107.7 . . ?
C8 C1 H1 107.7 . . ?
C6 C1 H1 107.7 . . ?
C3 C2 C1 120.1(2) . . ?
C3 C2 H2 120.0 . . ?
C1 C2 H2 120.0 . . ?
C2 C3 C4 124.4(2) . . ?
C2 C3 H3 117.8 . . ?
C4 C3 H3 117.8 . . ?
C3 C4 C5 114.6(2) . . ?
C3 C4 H4A 108.6 . . ?
C5 C4 H4A 108.6 . . ?
C3 C4 H4B 108.6 . . ?
C5 C4 H4B 108.6 . . ?
H4A C4 H4B 107.6 . . ?
C6 C5 C4 108.94(18) . . ?
C6 C5 H5A 109.9 . . ?
C4 C5 H5A 109.9 . . ?
C6 C5 H5B 109.9 . . ?
C4 C5 H5B 109.9 . . ?
H5A C5 H5B 108.3 . . ?
C9 C6 C5 109.16(18) . . ?
C9 C6 C1 109.47(17) . . ?
C5 C6 C1 107.84(17) . . ?
C9 C6 C7 106.89(17) . . ?
C5 C6 C7 120.47(17) . . ?
C1 C6 C7 102.55(16) . . ?
N1 C7 C10 113.18(17) . . ?
N1 C7 C6 101.40(16) . . ?
C10 C7 C6 113.07(17) . . ?
N1 C7 H7 109.6 . . ?
C10 C7 H7 109.6 . . ?
C6 C7 H7 109.6 . . ?
N1 C8 C1 100.93(17) . . ?
N1 C8 H8A 111.6 . . ?
C1 C8 H8A 111.6 . . ?
N1 C8 H8B 111.6 . . ?
C1 C8 H8B 111.6 . . ?
H8A C8 H8B 109.4 . . ?
N2 C9 C6 179.2(2) . . ?
C15 C10 C11 118.8(2) . . ?
C15 C10 C7 122.83(19) . . ?
C11 C10 C7 118.36(19) . . ?
C12 C11 C10 120.7(2) . . ?
C12 C11 H11 119.7 . . ?
C10 C11 H11 119.7 . . ?
C11 C12 C13 119.8(2) . . ?
C11 C12 H12 120.1 . . ?
C13 C12 H12 120.1 . . ?
O1 C13 C14 124.1(2) . . ?
O1 C13 C12 115.5(2) . . ?
C14 C13 C12 120.3(2) . . ?
C13 C14 C15 119.3(2) . . ?
C13 C14 H14 120.3 . . ?
C15 C14 H14 120.3 . . ?
C10 C15 C14 121.1(2) . . ?
C10 C15 H15 119.5 . . ?
C14 C15 H15 119.5 . . ?
O1 C16 H16A 109.5 . . ?
O1 C16 H16B 109.5 . . ?
H16A C16 H16B 109.5 . . ?
O1 C16 H16C 109.5 . . ?
H16A C16 H16C 109.5 . . ?
H16B C16 H16C 109.5 . . ?
C18 C17 C22 121.3(2) . . ?
C18 C17 S1 119.30(17) . . ?
C22 C17 S1 119.38(18) . . ?
C19 C18 C17 118.8(2) . . ?
C19 C18 H18 120.6 . . ?
C17 C18 H18 120.6 . . ?
C18 C19 C20 120.1(2) . . ?
C18 C19 H19 120.0 . . ?
C20 C19 H19 120.0 . . ?
C21 C20 C19 120.7(2) . . ?
C21 C20 H20 119.6 . . ?
C19 C20 H20 119.6 . . ?
C20 C21 C22 120.0(2) . . ?
C20 C21 H21 120.0 . . ?
C22 C21 H21 120.0 . . ?
C21 C22 C17 119.1(2) . . ?
C21 C22 H22 120.4 . . ?
C17 C22 H22 120.4 . . ?

loop_
_geom_bond_atom_site_label_1
_geom_bond_atom_site_label_2
_geom_bond_distance
_geom_bond_site_symmetry_2
_geom_bond_publ_flag
S1 O2 1.4305(17) . ?
S1 O3 1.4347(17) . ?
S1 N1 1.6340(19) . ?
S1 C17 1.766(2) . ?
O1 C13 1.377(3) . ?
O1 C16 1.428(3) . ?
N1 C8 1.482(3) . ?
N1 C7 1.493(3) . ?
N2 C9 1.140(3) . ?
C1 C2 1.500(3) . ?
C1 C8 1.519(3) . ?
C1 C6 1.538(3) . ?
C1 H1 1.0000 . ?
C2 C3 1.323(3) . ?
C2 H2 0.9500 . ?
C3 C4 1.507(3) . ?
C3 H3 0.9500 . ?
C4 C5 1.541(3) . ?
C4 H4A 0.9900 . ?
C4 H4B 0.9900 . ?
C5 C6 1.536(3) . ?
C5 H5A 0.9900 . ?
C5 H5B 0.9900 . ?
C6 C9 1.484(3) . ?
C6 C7 1.570(3) . ?
C7 C10 1.516(3) . ?
C7 H7 1.0000 . ?
C8 H8A 0.9900 . ?
C8 H8B 0.9900 . ?
C10 C15 1.386(3) . ?
C10 C11 1.396(3) . ?
C11 C12 1.386(3) . ?
C11 H11 0.9500 . ?
C12 C13 1.392(3) . ?
C12 H12 0.9500 . ?
C13 C14 1.383(3) . ?
C14 C15 1.399(3) . ?
C14 H14 0.9500 . ?
C15 H15 0.9500 . ?
C16 H16A 0.9800 . ?
C16 H16B 0.9800 . ?
C16 H16C 0.9800 . ?
C17 C18 1.387(3) . ?
C17 C22 1.393(3) . ?
C18 C19 1.387(3) . ?
C18 H18 0.9500 . ?
C19 C20 1.387(3) . ?
C19 H19 0.9500 . ?
C20 C21 1.380(4) . ?
C20 H20 0.9500 . ?
C21 C22 1.385(3) . ?
C21 H21 0.9500 . ?
C22 H22 0.9500 . ?

loop_
_geom_torsion_atom_site_label_1
_geom_torsion_atom_site_label_2
_geom_torsion_atom_site_label_3
_geom_torsion_atom_site_label_4
_geom_torsion
_geom_torsion_site_symmetry_1
_geom_torsion_site_symmetry_2
_geom_torsion_site_symmetry_3
_geom_torsion_site_symmetry_4
_geom_torsion_publ_flag
O2 S1 N1 C8 178.29(16) . . . . ?
O3 S1 N1 C8 49.00(18) . . . . ?
C17 S1 N1 C8 -65.28(18) . . . . ?
O2 S1 N1 C7 -35.82(18) . . . . ?
O3 S1 N1 C7 -165.11(16) . . . . ?
C17 S1 N1 C7 80.61(17) . . . . ?
C8 C1 C2 C3 148.1(2) . . . . ?
C6 C1 C2 C3 29.0(3) . . . . ?
C1 C2 C3 C4 -0.7(4) . . . . ?
C2 C3 C4 C5 4.1(4) . . . . ?
C3 C4 C5 C6 -35.1(3) . . . . ?
C4 C5 C6 C9 -56.5(2) . . . . ?
C4 C5 C6 C1 62.3(2) . . . . ?
C4 C5 C6 C7 179.32(18) . . . . ?
C2 C1 C6 C9 59.0(2) . . . . ?
C8 C1 C6 C9 -69.8(2) . . . . ?
C2 C1 C6 C5 -59.7(2) . . . . ?
C8 C1 C6 C5 171.54(17) . . . . ?
C2 C1 C6 C7 172.21(17) . . . . ?
C8 C1 C6 C7 43.4(2) . . . . ?
C8 N1 C7 C10 -118.3(2) . . . . ?
S1 N1 C7 C10 94.3(2) . . . . ?
C8 N1 C7 C6 3.1(2) . . . . ?
S1 N1 C7 C6 -144.30(15) . . . . ?
C9 C6 C7 N1 86.98(19) . . . . ?
C5 C6 C7 N1 -147.81(18) . . . . ?
C1 C6 C7 N1 -28.13(19) . . . . ?
C9 C6 C7 C10 -151.52(18) . . . . ?
C5 C6 C7 C10 -26.3(3) . . . . ?
C1 C6 C7 C10 93.4(2) . . . . ?
C7 N1 C8 C1 23.3(2) . . . . ?
S1 N1 C8 C1 171.75(14) . . . . ?
C2 C1 C8 N1 -163.54(19) . . . . ?
C6 C1 C8 N1 -40.4(2) . . . . ?
N1 C7 C10 C15 22.0(3) . . . . ?
C6 C7 C10 C15 -92.6(2) . . . . ?
N1 C7 C10 C11 -160.17(18) . . . . ?
C6 C7 C10 C11 85.2(2) . . . . ?
C15 C10 C11 C12 1.3(3) . . . . ?
C7 C10 C11 C12 -176.6(2) . . . . ?
C10 C11 C12 C13 -0.1(3) . . . . ?
C16 O1 C13 C14 -16.5(3) . . . . ?
C16 O1 C13 C12 163.9(2) . . . . ?
C11 C12 C13 O1 178.4(2) . . . . ?
C11 C12 C13 C14 -1.1(3) . . . . ?
O1 C13 C14 C15 -178.5(2) . . . . ?
C12 C13 C14 C15 1.0(3) . . . . ?
C11 C10 C15 C14 -1.5(3) . . . . ?
C7 C10 C15 C14 176.3(2) . . . . ?
C13 C14 C15 C10 0.3(3) . . . . ?
O2 S1 C17 C18 34.0(2) . . . . ?
O3 S1 C17 C18 166.13(18) . . . . ?
N1 S1 C17 C18 -81.05(19) . . . . ?
O2 S1 C17 C22 -147.88(18) . . . . ?
O3 S1 C17 C22 -15.7(2) . . . . ?
N1 S1 C17 C22 97.09(19) . . . . ?
C22 C17 C18 C19 -1.1(3) . . . . ?
S1 C17 C18 C19 176.96(17) . . . . ?
C17 C18 C19 C20 0.5(3) . . . . ?
C18 C19 C20 C21 0.3(4) . . . . ?
C19 C20 C21 C22 -0.5(4) . . . . ?
C20 C21 C22 C17 -0.2(4) . . . . ?
C18 C17 C22 C21 1.0(4) . . . . ?
S1 C17 C22 C21 -177.1(2) . . . . ?
